data_2224199
loop_
_publ_author_name
'Schutte, Marietjie'
'Visser, Hendrik G.'
'Brink, Alice'

_publ_section_title
'[<i>N</i>,<i>N</i>-Bis(diphenylphosphino)propylamine-\k^2^<i>P</i>,<i>P</i>]bromidotricarbonylrhenium(I)'
_journal_coeditor_code FI2092
_journal_issue 12
_journal_name_full 'Acta Crystallographica Section E'
_journal_page_first m1575
_journal_page_last m1576
_journal_paper_doi 10.1107/S1600536809047242
_journal_volume 65
_journal_year 2009
_chemical_formula_iupac '[Re Br (C27 H27 N P2) (C O)3]'
_chemical_formula_moiety 'C30 H27 Br N O3 P2 Re'
_chemical_formula_sum 'C30 H27 Br N O3 P2 Re'
_chemical_formula_weight 777.58
_chemical_name_systematic
;
[<i>N</i>,<i>N</i>-Bis(diphenylphosphino)propylamine-
\k^2^<i>P</i>,<i>P</i>]bromidotricarbonylrhenium(I)
;
_space_group_IT_number 14
_symmetry_cell_setting monoclinic
_symmetry_space_group_name_Hall '-P 2yn'
_symmetry_space_group_name_H-M 'P 1 21/n 1'
_atom_sites_solution_primary direct
_atom_sites_solution_secondary difmap
_audit_creation_method 'WinGX routine CIF_UPDATE'
_cell_angle_alpha 90.00
_cell_angle_beta 96.735(2)
_cell_angle_gamma 90.00
_cell_formula_units_Z 4
_cell_length_a 11.0120(2)
_cell_length_b 17.1620(3)
_cell_length_c 15.2090(2)
_cell_measurement_reflns_used 10593
_cell_measurement_temperature 100(2)
_cell_measurement_theta_max 33.1450
_cell_measurement_theta_min 2.2035
_cell_volume 2854.48(8)
_computing_cell_refinement 'CrysAlis RED (Oxford Diffraction, 2006)'
_computing_data_collection 'CrysAlis CCD (Oxford Diffraction, 2006)'
_computing_data_reduction 'CrysAlis RED (Oxford Diffraction, 2006)'
_computing_molecular_graphics 'DIAMOND (Brandenberg & Putz, 2004)'
_computing_publication_material 'WinGX (Farrugia, 1999)'
_computing_structure_refinement 'SHELXL97 (Sheldrick, 2008)'
_computing_structure_solution 'SHELXS97 (Sheldrick, 2008)'
_diffrn_ambient_temperature 100(2)
_diffrn_detector_area_resol_mean 16.1829
_diffrn_measured_fraction_theta_full 0.995
_diffrn_measured_fraction_theta_max 0.995
_diffrn_measurement_device_type 'Oxford Diffraction Xcalibur 3 CCD area-detector'
_diffrn_measurement_method \w
_diffrn_radiation_monochromator graphite
_diffrn_radiation_source 'Enhance (Mo) X-ray Source'
_diffrn_radiation_type MoK\a
_diffrn_radiation_wavelength 0.71069
_diffrn_reflns_av_R_equivalents 0.0457
_diffrn_reflns_limit_h_max 14
_diffrn_reflns_limit_h_min -11
_diffrn_reflns_limit_k_max 21
_diffrn_reflns_limit_k_min -22
_diffrn_reflns_limit_l_max 16
_diffrn_reflns_limit_l_min -20
_diffrn_reflns_number 22483
_diffrn_reflns_theta_full 28
_diffrn_reflns_theta_max 28
_diffrn_reflns_theta_min 2.21
_diffrn_standards_decay_% 0
_diffrn_standards_interval_count 0
_diffrn_standards_interval_time 0
_diffrn_standards_number 0
_exptl_absorpt_coefficient_mu 5.801
_exptl_absorpt_correction_T_max 0.7602
_exptl_absorpt_correction_T_min 0.5946
_exptl_absorpt_correction_type multi-scan
_exptl_absorpt_process_details
;
(CrysAlis RED; Oxford Diffraction, 2006)
;
_exptl_crystal_colour colourless
_exptl_crystal_density_diffrn 1.809
_exptl_crystal_density_method 'not measured'
_exptl_crystal_description Cuboid
_exptl_crystal_F_000 1512
_exptl_crystal_size_max 0.1
_exptl_crystal_size_mid 0.08
_exptl_crystal_size_min 0.05
_refine_diff_density_max 1.946
_refine_diff_density_min -1.109
_refine_ls_extinction_method none
_refine_ls_goodness_of_fit_ref 1.025
_refine_ls_hydrogen_treatment constr
_refine_ls_matrix_type full
_refine_ls_number_parameters 387
_refine_ls_number_reflns 6863
_refine_ls_number_restraints 0
_refine_ls_restrained_S_all 1.025
_refine_ls_R_factor_gt 0.0334
_refine_ls_shift/su_max 0.001
_refine_ls_structure_factor_coef Fsqd
_refine_ls_weighting_details 'calc w=1/[\s^2^(Fo^2^)+(0.0476P)^2^] where P=(Fo^2^+2Fc^2^)/3'
_refine_ls_weighting_scheme calc
_refine_ls_wR_factor_ref 0.0883
_reflns_number_gt 5197
_reflns_number_total 6863
_reflns_threshold_expression I>2\s(I)
_cod_data_source_file fi2092.cif
_cod_data_source_block I
_cod_original_cell_volume 2854.48(7)
_cod_original_sg_symbol_H-M 'P 21/n'
_cod_database_code 2224199
_cod_database_fobs_code 2224199

loop_
_symmetry_equiv_pos_as_xyz
'x, y, z'
'-x+1/2, y+1/2, -z+1/2'
'-x, -y, -z'
'x-1/2, -y-1/2, z-1/2'

loop_
_atom_site_type_symbol
_atom_site_label
_atom_site_fract_x
_atom_site_fract_y
_atom_site_fract_z
_atom_site_U_iso_or_equiv
_atom_site_adp_type
_atom_site_calc_flag
_atom_site_refinement_flags
_atom_site_occupancy
_atom_site_disorder_assembly
_atom_site_disorder_group
Re Re1 0.686711(18) 0.106550(11) 0.202197(12) 0.02066(7) Uani d . 1 . .
P P2 0.73189(12) 0.20128(8) 0.32094(8) 0.0239(3) Uani d . 1 A .
P P1 0.85557(12) 0.19498(7) 0.17874(8) 0.0242(3) Uani d . 1 A .
C C2 0.5544(5) 0.0550(3) 0.2545(3) 0.0285(12) Uani d . 1 A .
O O2 0.4813(4) 0.0257(2) 0.2910(3) 0.0411(10) Uani d . 1 . .
C C34 0.8309(8) 0.0726(4) 0.5839(4) 0.054(2) Uani d . 1 A .
H H34 0.849 0.0436 0.6371 0.064 Uiso calc R 1 . .
C C35 0.9232(8) 0.0939(3) 0.5363(5) 0.059(2) Uani d . 1 . .
H H35 1.0051 0.0798 0.5564 0.071 Uiso calc R 1 . .
O O1 0.6682(4) -0.0050(2) 0.0405(2) 0.0438(10) Uani d . 1 . .
C C1 0.6767(5) 0.0357(3) 0.1004(3) 0.0295(12) Uani d . 1 A .
C C32 0.6847(6) 0.1351(3) 0.4772(3) 0.0330(13) Uani d . 1 A .
H H32 0.6024 0.1488 0.4576 0.04 Uiso calc R 1 . .
C C44 0.4952(6) 0.4065(3) 0.3942(4) 0.0443(17) Uani d . 1 A .
H H44 0.4454 0.4483 0.4098 0.053 Uiso calc R 1 . .
C C46 0.5319(6) 0.3030(3) 0.2950(4) 0.0370(14) Uani d . 1 A .
H H46 0.5082 0.2743 0.2424 0.044 Uiso calc R 1 . .
C C31 0.7784(5) 0.1570(3) 0.4284(3) 0.0271(11) Uani d . 1 . .
C C11 1.0162(5) 0.1714(3) 0.1741(3) 0.0243(11) Uani d . 1 . .
C C26 0.7771(5) 0.3402(3) 0.1033(4) 0.0368(14) Uani d . 1 A .
H H26 0.7563 0.3547 0.1599 0.044 Uiso calc R 1 . .
C C22 0.8530(5) 0.2457(3) 0.0066(4) 0.0332(13) Uani d . 1 A .
H H22 0.8869 0.196 -0.003 0.04 Uiso calc R 1 . .
C C21 0.8280(5) 0.2662(3) 0.0915(3) 0.0273(12) Uani d . 1 . .
C C13 1.1832(5) 0.0804(4) 0.1978(4) 0.0382(14) Uani d . 1 . .
H H13 1.2126 0.0295 0.2129 0.046 Uiso calc R 1 A .
C C16 1.0980(5) 0.2284(3) 0.1530(3) 0.0257(11) Uani d . 1 A .
H H16 1.0689 0.2792 0.1373 0.031 Uiso calc R 1 . .
C C41 0.6376(5) 0.2829(3) 0.3499(3) 0.0281(12) Uani d . 1 . .
C C36 0.8976(6) 0.1362(3) 0.4586(4) 0.0413(15) Uani d . 1 A .
H H36 0.9623 0.151 0.4258 0.05 Uiso calc R 1 . .
C C15 1.2208(5) 0.2120(3) 0.1548(3) 0.0313(12) Uani d . 1 . .
H H15 1.2759 0.2514 0.1407 0.038 Uiso calc R 1 A .
C C14 1.2640(5) 0.1374(4) 0.1772(4) 0.0396(14) Uani d . 1 A .
H H14 1.3485 0.1258 0.1784 0.048 Uiso calc R 1 . .
N N1 0.8534(5) 0.2416(3) 0.2781(3) 0.0355(12) Uani d . 1 . .
C C45 0.4617(6) 0.3653(4) 0.3180(4) 0.0447(16) Uani d . 1 . .
H H45 0.3899 0.3795 0.2807 0.054 Uiso calc R 1 A .
C C24 0.7837(6) 0.3709(4) -0.0495(4) 0.0439(15) Uani d . 1 A .
H H24 0.771 0.407 -0.097 0.053 Uiso calc R 1 . .
C C12 1.0608(5) 0.0966(3) 0.1967(3) 0.0287(12) Uani d . 1 A .
H H12 1.0062 0.0571 0.2113 0.034 Uiso calc R 1 . .
C C25 0.7571(6) 0.3919(3) 0.0334(4) 0.0454(16) Uani d . 1 . .
H H25 0.7248 0.4421 0.0427 0.054 Uiso calc R 1 A .
C C23 0.8290(5) 0.2972(4) -0.0641(4) 0.0407(14) Uani d . 1 . .
H H23 0.8436 0.282 -0.122 0.049 Uiso calc R 1 A .
C C42 0.6723(5) 0.3252(3) 0.4263(4) 0.0322(13) Uani d . 1 A .
H H42 0.7448 0.3115 0.4632 0.039 Uiso calc R 1 . .
C C43 0.6020(6) 0.3875(3) 0.4492(4) 0.0408(15) Uani d . 1 . .
H H43 0.626 0.4168 0.5013 0.049 Uiso calc R 1 A .
C C33 0.7130(8) 0.0925(3) 0.5559(4) 0.0489(19) Uani d . 1 . .
H H33 0.6496 0.0776 0.5897 0.059 Uiso calc R 1 A .
Br Br2 0.8260(2) 0.00301(16) 0.29098(18) 0.0268(5) Uani d P 0.462(4) A 1
C C3A 0.5759(17) 0.1762(8) 0.1278(10) 0.027(2) Uani d P 0.462(4) A 1
O O3A 0.5100(18) 0.2120(12) 0.0826(14) 0.041(6) Uani d P 0.462(4) A 1
Br Br1 0.5387(2) 0.19542(14) 0.09865(15) 0.0254(5) Uani d P 0.538(4) . 2
C C3B 0.7961(12) 0.0397(7) 0.2678(8) 0.027(2) Uani d P 0.538(4) . 2
O O3B 0.8632(15) -0.0078(12) 0.3052(13) 0.055(6) Uani d P 0.538(4) . 2
C C4B 0.9665(16) 0.2791(10) 0.3419(10) 0.026(4) Uani d P 0.352(9) A 1
H H4B1 0.9494 0.278 0.4043 0.031 Uiso calc PR 0.352(9) A 1
H H4B2 1.0424 0.2494 0.337 0.031 Uiso calc PR 0.352(9) A 1
C C5B 0.9802(16) 0.3627(10) 0.3113(11) 0.0342(18) Uani d P 0.352(9) A 1
H H5B1 0.9909 0.3637 0.2476 0.041 Uiso calc PR 0.352(9) A 1
H H5B2 0.9061 0.3931 0.3198 0.041 Uiso calc PR 0.352(9) A 1
C C6B 1.090(4) 0.3979(17) 0.365(3) 0.035(7) Uani d P 0.352(9) A 1
H H6B1 1.1007 0.4517 0.3454 0.052 Uiso calc PR 0.352(9) A 1
H H6B2 1.1631 0.3675 0.356 0.052 Uiso calc PR 0.352(9) A 1
H H6B3 1.0783 0.3975 0.4276 0.052 Uiso calc PR 0.352(9) A 1
C C4A 0.9176(8) 0.3160(5) 0.2997(5) 0.025(2) Uani d P 0.648(9) A 2
H H4A1 0.8637 0.3516 0.3285 0.03 Uiso calc PR 0.648(9) A 2
H H4A2 0.9376 0.341 0.2445 0.03 Uiso calc PR 0.648(9) A 2
C C5A 1.0330(10) 0.3019(5) 0.3604(6) 0.0342(18) Uani d P 0.648(9) A 2
H H5A1 1.0798 0.2593 0.3362 0.041 Uiso calc PR 0.648(9) A 2
H H5A2 1.012 0.2852 0.419 0.041 Uiso calc PR 0.648(9) A 2
C C6A 1.112(2) 0.3747(10) 0.3713(18) 0.046(4) Uani d P 0.648(9) A 2
H H6A1 1.1864 0.3636 0.4113 0.069 Uiso calc PR 0.648(9) A 2
H H6A2 1.0663 0.4167 0.3961 0.069 Uiso calc PR 0.648(9) A 2
H H6A3 1.1344 0.3907 0.3134 0.069 Uiso calc PR 0.648(9) A 2

loop_
_atom_site_aniso_label
_atom_site_aniso_U_11
_atom_site_aniso_U_22
_atom_site_aniso_U_33
_atom_site_aniso_U_12
_atom_site_aniso_U_13
_atom_site_aniso_U_23
Re1 0.02282(11) 0.01788(10) 0.02159(10) 0.00267(9) 0.00387(7) 0.00426(8)
P2 0.0250(7) 0.0247(7) 0.0234(6) 0.0020(6) 0.0084(5) 0.0003(5)
P1 0.0275(7) 0.0192(7) 0.0278(7) -0.0005(5) 0.0113(6) -0.0025(5)
C2 0.032(3) 0.021(3) 0.033(3) 0.004(2) 0.001(2) 0.009(2)
O2 0.032(2) 0.045(3) 0.047(2) -0.004(2) 0.0088(19) 0.017(2)
C34 0.100(6) 0.021(3) 0.032(3) 0.007(4) -0.025(4) -0.006(3)
C35 0.072(5) 0.025(4) 0.068(5) 0.000(3) -0.043(4) -0.002(3)
O1 0.064(3) 0.035(2) 0.030(2) 0.011(2) -0.004(2) -0.0039(19)
C1 0.031(3) 0.029(3) 0.029(3) 0.004(2) 0.004(2) 0.009(2)
C32 0.051(4) 0.022(3) 0.026(3) 0.009(3) 0.010(3) 0.004(2)
C44 0.063(4) 0.028(3) 0.047(4) 0.016(3) 0.031(3) 0.013(3)
C46 0.046(4) 0.039(3) 0.029(3) 0.014(3) 0.016(3) 0.009(2)
C31 0.037(3) 0.019(3) 0.026(3) 0.005(2) 0.004(2) -0.007(2)
C11 0.025(3) 0.026(3) 0.023(2) 0.000(2) 0.006(2) -0.004(2)
C26 0.044(4) 0.021(3) 0.049(4) 0.007(3) 0.020(3) 0.002(2)
C22 0.035(3) 0.027(3) 0.038(3) 0.007(2) 0.008(3) -0.002(2)
C21 0.026(3) 0.020(3) 0.039(3) 0.002(2) 0.014(2) 0.003(2)
C13 0.030(3) 0.031(3) 0.053(4) 0.006(3) 0.002(3) 0.011(3)
C16 0.033(3) 0.018(2) 0.026(3) -0.001(2) 0.007(2) -0.001(2)
C41 0.038(3) 0.021(3) 0.028(3) 0.002(2) 0.015(2) 0.004(2)
C36 0.046(4) 0.028(3) 0.048(4) -0.002(3) -0.004(3) -0.007(3)
C15 0.028(3) 0.032(3) 0.033(3) -0.010(2) 0.001(2) 0.004(2)
C14 0.025(3) 0.043(3) 0.049(4) -0.002(3) -0.003(3) 0.014(3)
N1 0.041(3) 0.030(3) 0.039(3) -0.012(2) 0.020(2) -0.017(2)
C45 0.058(4) 0.039(3) 0.039(3) 0.025(3) 0.017(3) 0.017(3)
C24 0.045(4) 0.036(3) 0.050(4) 0.006(3) 0.008(3) 0.016(3)
C12 0.032(3) 0.023(3) 0.033(3) -0.005(2) 0.009(2) 0.000(2)
C25 0.056(4) 0.024(3) 0.059(4) 0.013(3) 0.018(3) 0.014(3)
C23 0.038(3) 0.047(4) 0.039(3) 0.007(3) 0.009(3) 0.008(3)
C42 0.042(3) 0.022(3) 0.036(3) 0.002(2) 0.020(3) 0.002(2)
C43 0.064(4) 0.026(3) 0.038(3) 0.002(3) 0.029(3) 0.006(3)
C33 0.098(6) 0.018(3) 0.033(3) 0.006(3) 0.016(4) -0.004(2)
Br2 0.0311(11) 0.0207(10) 0.0296(9) 0.0008(9) 0.0076(8) 0.0047(7)
C3A 0.049(6) 0.009(4) 0.028(5) -0.007(4) 0.021(4) 0.000(4)
O3A 0.047(12) 0.032(10) 0.044(10) 0.011(7) 0.006(7) 0.007(6)
Br1 0.0226(10) 0.0286(12) 0.0253(9) 0.0057(7) 0.0049(7) 0.0087(7)
C3B 0.049(6) 0.009(4) 0.028(5) -0.007(4) 0.021(4) 0.000(4)
O3B 0.064(13) 0.042(8) 0.063(10) 0.006(8) 0.024(8) 0.006(6)
C4B 0.029(10) 0.025(9) 0.023(8) 0.003(8) -0.001(7) -0.001(7)
C5B 0.038(5) 0.029(4) 0.034(4) -0.006(4) -0.004(4) -0.004(3)
C6B 0.047(18) 0.014(15) 0.040(12) -0.004(11) -0.014(11) 0.009(11)
C4A 0.027(5) 0.022(4) 0.026(4) 0.000(4) 0.008(4) -0.001(4)
C5A 0.038(5) 0.029(4) 0.034(4) -0.006(4) -0.004(4) -0.004(3)
C6A 0.050(9) 0.024(10) 0.059(9) 0.006(8) -0.020(6) 0.004(8)

loop_
_atom_type_symbol
_atom_type_description
_atom_type_scat_dispersion_real
_atom_type_scat_dispersion_imag
_atom_type_scat_source
C C 0.0033 0.0016 'International Tables Vol C Tables 4.2.6.8 and 6.1.1.4'
H H 0 0 'International Tables Vol C Tables 4.2.6.8 and 6.1.1.4'
N N 0.0061 0.0033 'International Tables Vol C Tables 4.2.6.8 and 6.1.1.4'
O O 0.0106 0.006 'International Tables Vol C Tables 4.2.6.8 and 6.1.1.4'
P P 0.1023 0.0942 'International Tables Vol C Tables 4.2.6.8 and 6.1.1.4'
Br Br -0.2901 2.4595 'International Tables Vol C Tables 4.2.6.8 and 6.1.1.4'
Re Re -1.0185 7.231 'International Tables Vol C Tables 4.2.6.8 and 6.1.1.4'

loop_
_geom_angle_atom_site_label_1
_geom_angle_atom_site_label_2
_geom_angle_atom_site_label_3
_geom_angle_site_symmetry_1
_geom_angle_site_symmetry_3
_geom_angle
_geom_angle_publ_flag
C3B Re1 C2 . . 88.2(3) ?
C3B Re1 C1 . . 90.8(3) ?
C2 Re1 C1 . . 93.7(2) ?
C3B Re1 C3A . . 177.1(5) ?
C2 Re1 C3A . . 93.9(5) ?
C1 Re1 C3A . . 87.1(4) ?
C3B Re1 P2 . . 87.2(3) ?
C2 Re1 P2 . . 95.62(16) ?
C1 Re1 P2 . . 170.40(16) ?
C3A Re1 P2 . . 94.6(4) ?
C3B Re1 P1 . . 90.3(3) ?
C2 Re1 P1 . . 162.26(16) ?
C1 Re1 P1 . . 104.00(16) ?
C3A Re1 P1 . . 88.3(4) ?
P2 Re1 P1 . . 66.65(4) y
C3B Re1 Br2 . . 5.0(3) ?
C2 Re1 Br2 . . 84.41(16) ?
C1 Re1 Br2 . . 87.79(16) ?
C3A Re1 Br2 . . 174.5(4) ?
P2 Re1 Br2 . . 90.82(7) ?
P1 Re1 Br2 . . 94.96(7) ?
C3B Re1 Br1 . . 175.4(3) ?
C2 Re1 Br1 . . 93.86(16) ?
C1 Re1 Br1 . . 85.02(16) ?
C3A Re1 Br1 . . 2.1(4) ?
P2 Re1 Br1 . . 96.64(7) ?
P1 Re1 Br1 . . 88.92(7) ?
Br2 Re1 Br1 . . 172.48(9) ?
N1 P2 C31 . . 111.2(3) ?
N1 P2 C41 . . 106.0(2) ?
C31 P2 C41 . . 102.2(2) ?
N1 P2 Re1 . . 95.10(15) ?
C31 P2 Re1 . . 113.44(16) ?
C41 P2 Re1 . . 128.11(19) ?
C31 P2 P1 . . 126.09(18) ?
C41 P2 P1 . . 125.45(16) ?
Re1 P2 P1 . . 57.05(4) ?
N1 P1 C21 . . 108.3(2) ?
N1 P1 C11 . . 104.6(2) ?
C21 P1 C11 . . 101.6(2) ?
N1 P1 Re1 . . 94.08(16) ?
C21 P1 Re1 . . 117.41(18) ?
C11 P1 Re1 . . 128.48(17) ?
C21 P1 P2 . . 120.47(17) ?
C11 P1 P2 . . 128.68(17) ?
Re1 P1 P2 . . 56.30(4) ?
O2 C2 Re1 . . 175.1(5) ?
C33 C34 C35 . . 120.5(6) ?
C33 C34 H34 . . 119.7 ?
C35 C34 H34 . . 119.7 ?
C34 C35 C36 . . 120.2(7) ?
C34 C35 H35 . . 119.9 ?
C36 C35 H35 . . 119.9 ?
O1 C1 Re1 . . 178.4(5) ?
C31 C32 C33 . . 119.3(6) ?
C31 C32 H32 . . 120.3 ?
C33 C32 H32 . . 120.3 ?
C45 C44 C43 . . 120.6(6) ?
C45 C44 H44 . . 119.7 ?
C43 C44 H44 . . 119.7 ?
C45 C46 C41 . . 119.3(6) ?
C45 C46 H46 . . 120.3 ?
C41 C46 H46 . . 120.3 ?
C36 C31 C32 . . 119.1(5) ?
C36 C31 P2 . . 124.1(4) ?
C32 C31 P2 . . 116.3(4) ?
C16 C11 C12 . . 118.9(5) ?
C16 C11 P1 . . 120.6(4) ?
C12 C11 P1 . . 120.4(4) ?
C25 C26 C21 . . 120.7(5) ?
C25 C26 H26 . . 119.7 ?
C21 C26 H26 . . 119.7 ?
C23 C22 C21 . . 120.9(5) ?
C23 C22 H22 . . 119.5 ?
C21 C22 H22 . . 119.5 ?
C22 C21 C26 . . 118.1(5) ?
C22 C21 P1 . . 118.4(4) ?
C26 C21 P1 . . 123.5(4) ?
C12 C13 C14 . . 120.6(6) ?
C12 C13 H13 . . 119.7 ?
C14 C13 H13 . . 119.7 ?
C15 C16 C11 . . 120.7(5) ?
C15 C16 H16 . . 119.6 ?
C11 C16 H16 . . 119.6 ?
C42 C41 C46 . . 120.2(5) ?
C42 C41 P2 . . 119.6(4) ?
C46 C41 P2 . . 120.2(4) ?
C31 C36 C35 . . 120.4(7) ?
C31 C36 H36 . . 119.8 ?
C35 C36 H36 . . 119.8 ?
C16 C15 C14 . . 119.9(5) ?
C16 C15 H15 . . 120.1 ?
C14 C15 H15 . . 120.1 ?
C13 C14 C15 . . 119.7(5) ?
C13 C14 H14 . . 120.2 ?
C15 C14 H14 . . 120.2 ?
C4A N1 P2 . . 130.1(4) ?
C4B N1 P2 . . 121.1(6) ?
C4A N1 P1 . . 122.9(4) ?
C4B N1 P1 . . 128.7(6) ?
P2 N1 P1 . . 103.9(2) ?
C44 C45 C46 . . 120.5(6) ?
C44 C45 H45 . . 119.7 ?
C46 C45 H45 . . 119.7 ?
C25 C24 C23 . . 120.3(6) ?
C25 C24 H24 . . 119.9 ?
C23 C24 H24 . . 119.9 ?
C13 C12 C11 . . 120.2(5) ?
C13 C12 H12 . . 119.9 ?
C11 C12 H12 . . 119.9 ?
C24 C25 C26 . . 120.3(5) ?
C24 C25 H25 . . 119.8 ?
C26 C25 H25 . . 119.8 ?
C24 C23 C22 . . 119.6(6) ?
C24 C23 H23 . . 120.2 ?
C22 C23 H23 . . 120.2 ?
C41 C42 C43 . . 120.4(6) ?
C41 C42 H42 . . 119.8 ?
C43 C42 H42 . . 119.8 ?
C42 C43 C44 . . 118.9(6) ?
C42 C43 H43 . . 120.5 ?
C44 C43 H43 . . 120.5 ?
C34 C33 C32 . . 120.4(7) ?
C34 C33 H33 . . 119.8 ?
C32 C33 H33 . . 119.8 ?
O3A C3A Re1 . . 176(2) ?
O3B C3B Re1 . . 174.9(14) ?
C5B C4B N1 . . 106.8(12) ?
C5B C4B H4B1 . . 110.4 ?
N1 C4B H4B1 . . 110.4 ?
C5B C4B H4B2 . . 110.4 ?
N1 C4B H4B2 . . 110.4 ?
H4B1 C4B H4B2 . . 108.6 ?
C6B C5B C4B . . 108.5(16) ?
C6B C5B H5B1 . . 110 ?
C4B C5B H5B1 . . 110 ?
C6B C5B H5B2 . . 110 ?
C4B C5B H5B2 . . 110 ?
H5B1 C5B H5B2 . . 108.4 ?
C5B C6B H6B1 . . 109.5 ?
C5B C6B H6B2 . . 109.5 ?
H6B1 C6B H6B2 . . 109.5 ?
C5B C6B H6B3 . . 109.5 ?
H6B1 C6B H6B3 . . 109.5 ?
H6B2 C6B H6B3 . . 109.5 ?
N1 C4A C5A . . 110.2(7) ?
N1 C4A H4A1 . . 109.6 ?
C5A C4A H4A1 . . 109.6 ?
N1 C4A H4A2 . . 109.6 ?
C5A C4A H4A2 . . 109.6 ?
H4A1 C4A H4A2 . . 108.1 ?
C4A C5A C6A . . 111.5(9) ?
C4A C5A H5A1 . . 109.3 ?
C6A C5A H5A1 . . 109.3 ?
C4A C5A H5A2 . . 109.3 ?
C6A C5A H5A2 . . 109.3 ?
H5A1 C5A H5A2 . . 108 ?
C5A C6A H6A1 . . 109.5 ?
C5A C6A H6A2 . . 109.5 ?
H6A1 C6A H6A2 . . 109.5 ?
C5A C6A H6A3 . . 109.5 ?
H6A1 C6A H6A3 . . 109.5 ?
H6A2 C6A H6A3 . . 109.5 ?

loop_
_geom_bond_atom_site_label_1
_geom_bond_atom_site_label_2
_geom_bond_site_symmetry_2
_geom_bond_distance
_geom_bond_publ_flag
Re1 C3B . 1.866(15) y
Re1 C2 . 1.952(5) y
Re1 C1 . 1.962(6) y
Re1 C3A . 1.968(18) y
Re1 P2 . 2.4375(14) y
Re1 P1 . 2.4583(15) y
Re1 Br2 . 2.617(3) y
Re1 Br1 . 2.619(2) y
P2 N1 . 1.702(5) ?
P2 C31 . 1.820(5) ?
P2 C41 . 1.828(5) ?
P2 P1 . 2.6897(18) ?
P1 N1 . 1.713(4) ?
P1 C21 . 1.804(5) ?
P1 C11 . 1.824(5) ?
C2 O2 . 1.146(6) ?
C34 C33 . 1.361(10) ?
C34 C35 . 1.366(10) ?
C34 H34 . 0.95 ?
C35 C36 . 1.387(9) ?
C35 H35 . 0.95 ?
O1 C1 . 1.142(6) ?
C32 C31 . 1.392(7) ?
C32 C33 . 1.406(8) ?
C32 H32 . 0.95 ?
C44 C45 . 1.370(9) ?
C44 C43 . 1.400(9) ?
C44 H44 . 0.95 ?
C46 C45 . 1.388(8) ?
C46 C41 . 1.393(8) ?
C46 H46 . 0.95 ?
C31 C36 . 1.386(8) ?
C11 C16 . 1.392(7) ?
C11 C12 . 1.402(7) ?
C26 C25 . 1.382(8) ?
C26 C21 . 1.408(7) ?
C26 H26 . 0.95 ?
C22 C23 . 1.394(8) ?
C22 C21 . 1.395(7) ?
C22 H22 . 0.95 ?
C13 C12 . 1.375(7) ?
C13 C14 . 1.383(8) ?
C13 H13 . 0.95 ?
C16 C15 . 1.379(7) ?
C16 H16 . 0.95 ?
C41 C42 . 1.385(8) ?
C36 H36 . 0.95 ?
C15 C14 . 1.394(8) ?
C15 H15 . 0.95 ?
C14 H14 . 0.95 ?
N1 C4A . 1.478(9) ?
N1 C4B . 1.619(18) ?
C45 H45 . 0.95 ?
C24 C25 . 1.376(9) ?
C24 C23 . 1.386(8) ?
C24 H24 . 0.95 ?
C12 H12 . 0.95 ?
C25 H25 . 0.95 ?
C23 H23 . 0.95 ?
C42 C43 . 1.388(8) ?
C42 H42 . 0.95 ?
C43 H43 . 0.95 ?
C33 H33 . 0.95 ?
C3A O3A . 1.12(2) ?
C3B O3B . 1.20(2) ?
C4B C5B . 1.52(2) ?
C4B H4B1 . 0.99 ?
C4B H4B2 . 0.99 ?
C5B C6B . 1.50(4) ?
C5B H5B1 . 0.99 ?
C5B H5B2 . 0.99 ?
C6B H6B1 . 0.98 ?
C6B H6B2 . 0.98 ?
C6B H6B3 . 0.98 ?
C4A C5A . 1.500(13) ?
C4A H4A1 . 0.99 ?
C4A H4A2 . 0.99 ?
C5A C6A . 1.52(3) ?
C5A H5A1 . 0.99 ?
C5A H5A2 . 0.99 ?
C6A H6A1 . 0.98 ?
C6A H6A2 . 0.98 ?
C6A H6A3 . 0.98 ?

loop_
_geom_hbond_atom_site_label_D
_geom_hbond_atom_site_label_H
_geom_hbond_atom_site_label_A
_geom_hbond_site_symmetry_A
_geom_hbond_distance_DH
_geom_hbond_distance_HA
_geom_hbond_distance_DA
_geom_hbond_angle_DHA
C12 H12 O3B 1 0.95 2.51 3.39(2) 155.1
C14 H14 Br1 1_655 0.95 2.81 3.524(6) 133
C46 H46 Br1 1 0.95 2.63 3.519(6) 156.8

loop_
_geom_torsion_atom_site_label_1
_geom_torsion_atom_site_label_2
_geom_torsion_atom_site_label_3
_geom_torsion_atom_site_label_4
_geom_torsion_site_symmetry_1
_geom_torsion_site_symmetry_2
_geom_torsion_site_symmetry_3
_geom_torsion_site_symmetry_4
_geom_torsion
_geom_torsion_publ_flag
C3B Re1 P2 N1 . . . . 88.4(4) ?
C2 Re1 P2 N1 . . . . 176.3(2) ?
C3A Re1 P2 N1 . . . . -89.3(5) ?
P1 Re1 P2 N1 . . . . -3.19(18) ?
Br2 Re1 P2 N1 . . . . 91.86(19) ?
Br1 Re1 P2 N1 . . . . -89.13(19) ?
C3B Re1 P2 C31 . . . . -27.4(4) ?
C2 Re1 P2 C31 . . . . 60.6(2) ?
C3A Re1 P2 C31 . . . . 154.9(5) ?
P1 Re1 P2 C31 . . . . -119.0(2) ?
Br2 Re1 P2 C31 . . . . -23.9(2) ?
Br1 Re1 P2 C31 . . . . 155.1(2) ?
C3B Re1 P2 C41 . . . . -156.7(4) ?
C2 Re1 P2 C41 . . . . -68.8(3) ?
C3A Re1 P2 C41 . . . . 25.6(5) ?
P1 Re1 P2 C41 . . . . 111.7(2) ?
Br2 Re1 P2 C41 . . . . -153.2(2) ?
Br1 Re1 P2 C41 1 . . . 25.8(2) ?
Br1 Re1 P2 C41 . . . . 25.8(2) ?
C3B Re1 P2 P1 . . . . 91.5(3) ?
C2 Re1 P2 P1 . . . . 179.50(15) ?
C3A Re1 P2 P1 . . . . -86.2(4) ?
Br2 Re1 P2 P1 . . . . 95.04(7) ?
Br1 Re1 P2 P1 1 . . . -85.94(7) ?
Br1 Re1 P2 P1 . . . . -85.94(7) ?
C3B Re1 P1 N1 . . . . -83.7(4) ?
C2 Re1 P1 N1 . . . . 1.5(5) ?
C1 Re1 P1 N1 . . . . -174.5(2) ?
C3A Re1 P1 N1 . . . . 98.9(4) ?
P2 Re1 P1 N1 . . . . 3.16(18) ?
Br2 Re1 P1 N1 . . . . -85.59(19) ?
Br1 Re1 P1 N1 1 . . . 100.87(19) ?
Br1 Re1 P1 N1 . . . . 100.87(19) ?
C3B Re1 P1 C21 . . . . 163.2(4) ?
C2 Re1 P1 C21 . . . . -111.5(5) ?
C1 Re1 P1 C21 . . . . 72.4(2) ?
C3A Re1 P1 C21 . . . . -14.2(4) ?
P2 Re1 P1 C21 . . . . -109.92(19) ?
Br2 Re1 P1 C21 . . . . 161.3(2) ?
Br1 Re1 P1 C21 1 . . . -12.22(19) ?
Br1 Re1 P1 C21 . . . . -12.22(19) ?
C3B Re1 P1 C11 . . . . 28.6(4) ?
C2 Re1 P1 C11 . . . . 113.8(5) ?
C1 Re1 P1 C11 . . . . -62.3(3) ?
C3A Re1 P1 C11 . . . . -148.8(5) ?
P2 Re1 P1 C11 . . . . 115.4(2) ?
Br2 Re1 P1 C11 . . . . 26.7(2) ?
Br1 Re1 P1 C11 1 . . . -146.9(2) ?
Br1 Re1 P1 C11 . . . . -146.9(2) ?
C3B Re1 P1 P2 . . . . -86.8(3) ?
C2 Re1 P1 P2 . . . . -1.6(5) ?
C1 Re1 P1 P2 . . . . -177.70(16) ?
C3A Re1 P1 P2 . . . . 95.7(4) ?
Br2 Re1 P1 P2 . . . . -88.75(7) ?
Br1 Re1 P1 P2 1 . . . 97.70(7) ?
Br1 Re1 P1 P2 . . . . 97.70(7) ?
C31 P2 P1 N1 . . . . -78.3(4) ?
C41 P2 P1 N1 . . . . 69.0(4) ?
Re1 P2 P1 N1 . . . . -174.9(3) ?
N1 P2 P1 C21 . . . . -80.7(4) ?
C31 P2 P1 C21 . . . . -159.0(3) ?
C41 P2 P1 C21 . . . . -11.7(3) ?
Re1 P2 P1 C21 . . . . 104.5(2) ?
N1 P2 P1 C11 . . . . 59.8(4) ?
C31 P2 P1 C11 . . . . -18.6(3) ?
C41 P2 P1 C11 . . . . 128.7(3) ?
Re1 P2 P1 C11 . . . . -115.1(2) ?
N1 P2 P1 Re1 . . . . 174.9(3) ?
C31 P2 P1 Re1 . . . . 96.5(2) ?
C41 P2 P1 Re1 . . . . -116.2(2) ?
C33 C34 C35 C36 . . . . -0.1(9) ?
C33 C32 C31 C36 . . . . 0.0(8) ?
C33 C32 C31 P2 . . . . 172.7(4) ?
N1 P2 C31 C36 . . . . -19.3(5) ?
C41 P2 C31 C36 . . . . -132.0(5) ?
Re1 P2 C31 C36 . . . . 86.5(5) ?
P1 P2 C31 C36 . . . . 21.2(6) ?
N1 P2 C31 C32 . . . . 168.4(4) ?
C41 P2 C31 C32 . . . . 55.7(4) ?
Re1 P2 C31 C32 . . . . -85.8(4) ?
P1 P2 C31 C32 . . . . -151.1(3) ?
N1 P1 C11 C16 . . . . -77.7(4) ?
C21 P1 C11 C16 . . . . 34.9(5) ?
Re1 P1 C11 C16 . . . . 174.8(3) ?
P2 P1 C11 C16 . . . . -111.0(4) ?
N1 P1 C11 C12 . . . . 98.5(4) ?
C21 P1 C11 C12 . . . . -148.8(4) ?
Re1 P1 C11 C12 . . . . -8.9(5) ?
P2 P1 C11 C12 . . . . 65.3(5) ?
C23 C22 C21 C26 . . . . 0.4(8) ?
C23 C22 C21 P1 . . . . 177.4(5) ?
C25 C26 C21 C22 . . . . -2.4(9) ?
C25 C26 C21 P1 . . . . -179.3(5) ?
N1 P1 C21 C22 . . . . 165.6(4) ?
C11 P1 C21 C22 . . . . 55.7(5) ?
Re1 P1 C21 C22 . . . . -89.6(4) ?
P2 P1 C21 C22 . . . . -154.8(4) ?
N1 P1 C21 C26 . . . . -17.6(6) ?
C11 P1 C21 C26 . . . . -127.4(5) ?
Re1 P1 C21 C26 . . . . 87.2(5) ?
P2 P1 C21 C26 . . . . 22.1(6) ?
C12 C11 C16 C15 . . . . -0.3(7) ?
P1 C11 C16 C15 . . . . 176.0(4) ?
C45 C46 C41 C42 . . . . -0.4(8) ?
C45 C46 C41 P2 . . . . -179.8(4) ?
N1 P2 C41 C42 . . . . -77.5(4) ?
C31 P2 C41 C42 . . . . 39.0(5) ?
Re1 P2 C41 C42 . . . . 172.5(3) ?
P1 P2 C41 C42 . . . . -114.4(4) ?
N1 P2 C41 C46 . . . . 101.9(5) ?
C31 P2 C41 C46 . . . . -141.6(4) ?
Re1 P2 C41 C46 . . . . -8.1(5) ?
P1 P2 C41 C46 . . . . 65.0(5) ?
C32 C31 C36 C35 . . . . 0.2(8) ?
P2 C31 C36 C35 . . . . -171.9(4) ?
C34 C35 C36 C31 . . . . -0.2(9) ?
C11 C16 C15 C14 . . . . 0.4(8) ?
C12 C13 C14 C15 . . . . -0.2(9) ?
C16 C15 C14 C13 . . . . -0.1(9) ?
C31 P2 N1 C4A . . . . -78.0(6) ?
C41 P2 N1 C4A . . . . 32.3(7) ?
Re1 P2 N1 C4A . . . . 164.4(6) ?
P1 P2 N1 C4A . . . . 160.1(8) ?
C31 P2 N1 C4B . . . . -32.4(8) ?
C41 P2 N1 C4B . . . . 77.9(8) ?
Re1 P2 N1 C4B . . . . -150.0(7) ?
P1 P2 N1 C4B . . . . -154.3(9) ?
C31 P2 N1 P1 . . . . 121.9(3) ?
C41 P2 N1 P1 . . . . -127.7(3) ?
Re1 P2 N1 P1 . . . . 4.3(2) ?
C21 P1 N1 C4A . . . . -45.5(6) ?
C11 P1 N1 C4A . . . . 62.3(6) ?
Re1 P1 N1 C4A . . . . -166.2(5) ?
P2 P1 N1 C4A . . . . -161.9(7) ?
C21 P1 N1 C4B . . . . -92.0(9) ?
C11 P1 N1 C4B . . . . 15.8(9) ?
Re1 P1 N1 C4B . . . . 147.4(8) ?
P2 P1 N1 C4B . . . . 151.6(9) ?
C21 P1 N1 P2 . . . . 116.4(3) ?
C11 P1 N1 P2 . . . . -135.8(3) ?
Re1 P1 N1 P2 . . . . -4.3(2) ?
C43 C44 C45 C46 . . . . 1.3(9) ?
C41 C46 C45 C44 . . . . -0.4(9) ?
C14 C13 C12 C11 . . . . 0.3(9) ?
C16 C11 C12 C13 . . . . 0.0(8) ?
P1 C11 C12 C13 . . . . -176.4(4) ?
C23 C24 C25 C26 . . . . 1.1(10) ?
C21 C26 C25 C24 . . . . 1.7(10) ?
C25 C24 C23 C22 . . . . -3.1(10) ?
C21 C22 C23 C24 . . . . 2.3(9) ?
C46 C41 C42 C43 . . . . 0.4(8) ?
P2 C41 C42 C43 . . . . 179.8(4) ?
C41 C42 C43 C44 . . . . 0.4(8) ?
C45 C44 C43 C42 . . . . -1.3(8) ?
C35 C34 C33 C32 . . . . 0.3(9) ?
C31 C32 C33 C34 . . . . -0.2(8) ?
C2 Re1 Br1 Br1 . . . 1 0.00(6) ?
C1 Re1 Br1 Br1 . . . 1 0.00(6) ?
C3A Re1 Br1 Br1 . . . 1 0.0(14) ?
P2 Re1 Br1 Br1 . . . 1 0.00(6) ?
P1 Re1 Br1 Br1 . . . 1 0.00(6) ?
C4A N1 C4B C5B . . . . -7.6(9) ?
P2 N1 C4B C5B . . . . -124.3(10) ?
P1 N1 C4B C5B . . . . 88.3(12) ?
N1 C4B C5B C6B . . . . -176.0(19) ?
C4B N1 C4A C5A . . . . 9.0(10) ?
P2 N1 C4A C5A . . . . 99.9(7) ?
P1 N1 C4A C5A . . . . -103.3(7) ?
N1 C4A C5A C6A . . . . 170.2(13) ?
